data_4075306
loop_
_publ_author_name
'Shen, Hao'
'Chan, Hoi-Shan'
'Xie, Zuowei'

_publ_section_title
;
 Synthesis and Structural Characterization of New Carboranyl-Indenyl
 Ligands and Their Lanthanide Complexes
;
_journal_issue 10
_journal_name_full Organometallics
_journal_page_first 2617
_journal_paper_doi 10.1021/om0601955
_journal_volume 25
_journal_year 2006
_chemical_formula_sum 'C42 H74 B20 Cl Er2 Na O5'
_chemical_formula_weight 1268.17
_chemical_name_systematic
; 
 ? 
;
_space_group_IT_number 70
_symmetry_cell_setting orthorhombic
_symmetry_space_group_name_Hall '-F 2uv 2vw'
_symmetry_space_group_name_H-M 'F d d d :2'
_atom_sites_solution_hydrogens geom
_atom_sites_solution_primary direct
_atom_sites_solution_secondary difmap
_audit_creation_method SHELXL-97
_cell_angle_alpha 90.00
_cell_angle_beta 90.00
_cell_angle_gamma 90.00
_cell_formula_units_Z 16
_cell_length_a 17.5472(8)
_cell_length_b 34.6509(15)
_cell_length_c 46.269(2)
_cell_measurement_temperature 293(2)
_cell_volume 28133(2)
_computing_structure_refinement 'SHELXL-97 (Sheldrick, 1997)'
_computing_structure_solution 'SHELXS-97 (Sheldrick, 1990)'
_diffrn_ambient_temperature 293(2)
_diffrn_measured_fraction_theta_full 1.000
_diffrn_measured_fraction_theta_max 1.000
_diffrn_radiation_monochromator graphite
_diffrn_radiation_source 'fine-focus sealed tube'
_diffrn_radiation_type MoK\a
_diffrn_radiation_wavelength 0.71073
_diffrn_reflns_av_R_equivalents 0.1036
_diffrn_reflns_av_sigmaI/netI 0.0861
_diffrn_reflns_limit_h_max 20
_diffrn_reflns_limit_h_min -20
_diffrn_reflns_limit_k_max 41
_diffrn_reflns_limit_k_min -26
_diffrn_reflns_limit_l_max 51
_diffrn_reflns_limit_l_min -54
_diffrn_reflns_number 37173
_diffrn_reflns_theta_full 25.00
_diffrn_reflns_theta_max 25.00
_diffrn_reflns_theta_min 1.37
_exptl_absorpt_coefficient_mu 2.447
_exptl_absorpt_correction_T_max 1.0000
_exptl_absorpt_correction_T_min 0.7920
_exptl_absorpt_correction_type sadabs
_exptl_crystal_colour prism
_exptl_crystal_density_diffrn 1.198
_exptl_crystal_density_method 'not measured'
_exptl_crystal_description pink
_exptl_crystal_F_000 10080
_exptl_crystal_size_max 0.30
_exptl_crystal_size_mid 0.20
_exptl_crystal_size_min 0.10
_refine_diff_density_max 1.583
_refine_diff_density_min -0.622
_refine_diff_density_rms 0.242
_refine_ls_extinction_method none
_refine_ls_goodness_of_fit_ref 0.978
_refine_ls_hydrogen_treatment riding
_refine_ls_matrix_type full
_refine_ls_number_parameters 313
_refine_ls_number_reflns 6208
_refine_ls_number_restraints 69
_refine_ls_restrained_S_all 0.976
_refine_ls_R_factor_all 0.1448
_refine_ls_R_factor_gt 0.0716
_refine_ls_shift/su_max 0.021
_refine_ls_shift/su_mean 0.002
_refine_ls_structure_factor_coef Fsqd
_refine_ls_weighting_details 'calc w=1/[\s^2^(Fo^2^)+(0.1631P)^2^+0.0000P] where P=(Fo^2^+2Fc^2^)/3'
_refine_ls_weighting_scheme calc
_refine_ls_wR_factor_gt 0.2324
_refine_ls_wR_factor_ref 0.2754
_reflns_number_gt 2900
_reflns_number_total 6208
_reflns_threshold_expression >2sigma(I)
_cod_data_source_file om0601955si20060228_111331.cif
_cod_data_source_block 7C
_cod_original_sg_symbol_H-M Fddd
_cod_database_code 4075306

loop_
_symmetry_equiv_pos_as_xyz
'x, y, z'
'-x+3/4, -y+3/4, z'
'-x+3/4, y, -z+3/4'
'x, -y+3/4, -z+3/4'
'x, y+1/2, z+1/2'
'-x+3/4, -y+5/4, z+1/2'
'-x+3/4, y+1/2, -z+5/4'
'x, -y+5/4, -z+5/4'
'x+1/2, y, z+1/2'
'-x+5/4, -y+3/4, z+1/2'
'-x+5/4, y, -z+5/4'
'x+1/2, -y+3/4, -z+5/4'
'x+1/2, y+1/2, z'
'-x+5/4, -y+5/4, z'
'-x+5/4, y+1/2, -z+3/4'
'x+1/2, -y+5/4, -z+3/4'
'-x, -y, -z'
'x-3/4, y-3/4, -z'
'x-3/4, -y, z-3/4'
'-x, y-3/4, z-3/4'
'-x, -y+1/2, -z+1/2'
'x-3/4, y-1/4, -z+1/2'
'x-3/4, -y+1/2, z-1/4'
'-x, y-1/4, z-1/4'
'-x+1/2, -y, -z+1/2'
'x-1/4, y-3/4, -z+1/2'
'x-1/4, -y, z-1/4'
'-x+1/2, y-3/4, z-1/4'
'-x+1/2, -y+1/2, -z'
'x-1/4, y-1/4, -z'
'x-1/4, -y+1/2, z-3/4'
'-x+1/2, y-1/4, z-3/4'

loop_
_atom_site_label
_atom_site_type_symbol
_atom_site_fract_x
_atom_site_fract_y
_atom_site_fract_z
_atom_site_U_iso_or_equiv
_atom_site_adp_type
_atom_site_occupancy
_atom_site_symmetry_multiplicity
_atom_site_calc_flag
_atom_site_refinement_flags
Er1 Er 0.340193(5) 0.256796(3) -0.081319(2) 0.07825(3) Uani 1 1 d .
Cl1 Cl 0.3750 0.21124(2) -0.1250 0.0892(3) Uani 1 2 d S
O1 O 0.27931(7) 0.20127(2) -0.061572(16) 0.1018(5) Uani 1 1 d D
O2 O 0.28936(6) -0.12140(4) -0.21626(2) 0.472(3) Uani 1 1 d D
O3 O 0.47136(17) -0.11360(11) -0.14015(8) 0.1576(18) Uani 0.50 1 d P
C54 C 0.5024(5) -0.1430(3) -0.13338(17) 0.304(4) Uani 0.50 1 d P
C1 C 0.4815 0.2790 -0.0942 0.075 Uani 1 1 d .
C3 C 0.4171 0.3108 -0.0442 0.091 Uani 1 1 d .
H3 H 0.3751 0.3340 -0.0409 0.109 Uiso 1 1 calc R
C21 C 0.26050(9) 0.19661(2) -0.03125(2) 0.1199(9) Uani 1 1 d DU
H21A H 0.3057 0.1986 -0.0193 0.144 Uiso 1 1 calc R
H21B H 0.2240 0.2160 -0.0251 0.144 Uiso 1 1 calc R
C22 C 0.22833(9) 0.15876(2) -0.029641(17) 0.1690(12) Uani 1 1 d DU
H22A H 0.2487 0.1452 -0.0130 0.203 Uiso 1 1 calc R
H22B H 0.1735 0.1605 -0.0275 0.203 Uiso 1 1 calc R
C23 C 0.24666(11) 0.13833(2) -0.055532(18) 0.2044(13) Uani 1 1 d DU
H23A H 0.2017 0.1252 -0.0628 0.245 Uiso 1 1 calc R
H23B H 0.2854 0.1191 -0.0516 0.245 Uiso 1 1 calc R
C24 C 0.27397(10) 0.16511(3) -0.076616(19) 0.1473(10) Uani 1 1 d DU
H24A H 0.2388 0.1670 -0.0927 0.177 Uiso 1 1 calc R
H24B H 0.3234 0.1573 -0.0839 0.177 Uiso 1 1 calc R
C31 C 0.21767(7) -0.14119(6) -0.212621(19) 0.385(2) Uani 1 1 d DU
H31A H 0.2257 -0.1674 -0.2059 0.462 Uiso 1 1 calc R
H31B H 0.1855 -0.1277 -0.1989 0.462 Uiso 1 1 calc R
C32 C 0.18409(5) -0.14099(4) -0.240735(19) 0.381(2) Uani 1 1 d DU
H32A H 0.1326 -0.1310 -0.2397 0.457 Uiso 1 1 calc R
H32B H 0.1818 -0.1671 -0.2483 0.457 Uiso 1 1 calc R
C33 C 0.22904(6) -0.11734(4) -0.259418(17) 0.407(2) Uani 1 1 d DU
H33A H 0.1972 -0.0978 -0.2684 0.488 Uiso 1 1 calc R
H33B H 0.2515 -0.1330 -0.2746 0.488 Uiso 1 1 calc R
C34 C 0.28776(6) -0.09934(4) -0.24270(2) 0.431(3) Uani 1 1 d DU
H34A H 0.2756 -0.0725 -0.2389 0.517 Uiso 1 1 calc R
H34B H 0.3364 -0.1007 -0.2526 0.517 Uiso 1 1 calc R
C51 C 0.5472(3) -0.09560(18) -0.13848(15) 0.184(3) Uani 0.50 1 d P
C52 C 0.5956(2) -0.1250 -0.1250 0.212(3) Uani 1 2 d S
B2 B 0.45642(15) 0.31582(8) -0.07726(5) 0.0938(9) Uani 1 1 d .
H2 H 0.4441 0.3409 -0.0910 0.113 Uiso 1 1 calc R
B4 B 0.40244(15) 0.26948(8) -0.03137(5) 0.0965(9) Uani 1 1 d .
H4 H 0.3465 0.2641 -0.0214 0.116 Uiso 1 1 calc R
B5 B 0.45242(14) 0.22930(9) -0.04637(4) 0.0908(9) Uani 1 1 d .
H5 H 0.4379 0.1986 -0.0435 0.109 Uiso 1 1 calc R
B6 B 0.49672(14) 0.24068(8) -0.08010(5) 0.0891(9) Uani 1 1 d .
H6 H 0.5329 0.2259 -0.0960 0.107 Uiso 1 1 calc R
B7 B 0.55200(16) 0.28853(8) -0.06780(5) 0.0914(9) Uani 1 1 d .
H7 H 0.6054 0.2874 -0.0802 0.110 Uiso 1 1 calc R
B8 B 0.50496(16) 0.32349(9) -0.04315(5) 0.1064(10) Uani 1 1 d .
H8 H 0.5278 0.3528 -0.0401 0.128 Uiso 1 1 calc R
B9 B 0.46468(16) 0.30227(7) -0.01504(5) 0.0980(9) Uani 1 1 d .
H9 H 0.4556 0.3170 0.0057 0.118 Uiso 1 1 calc R
B10 B 0.48610(17) 0.25547(9) -0.01605(6) 0.1167(12) Uani 1 1 d .
H10 H 0.4895 0.2413 0.0052 0.140 Uiso 1 1 calc R
B11 B 0.54532(17) 0.24300(8) -0.04560(6) 0.1038(10) Uani 1 1 d .
H11 H 0.5922 0.2221 -0.0436 0.125 Uiso 1 1 calc R
B12 B 0.55486(18) 0.28732(8) -0.02815(5) 0.1042(10) Uani 1 1 d .
H12 H 0.6091 0.2929 -0.0170 0.125 Uiso 1 1 calc R
Na1 Na 0.3750 -0.1250 -0.18044(9) 0.405(3) Uani 1 2 d S
C11 C 0.49801(10) 0.28625(6) -0.12545(4) 0.0793(7) Uani 1 1 d .
C12 C 0.55370(11) 0.26595(6) -0.14383(4) 0.0932(7) Uani 1 1 d .
C13 C 0.60698(12) 0.23677(7) -0.13887(5) 0.1081(9) Uani 1 1 d .
H13 H 0.6099 0.2252 -0.1208 0.130 Uiso 1 1 calc R
C14 C 0.65440(13) 0.22516(10) -0.16024(5) 0.1400(12) Uani 1 1 d .
H14A H 0.6898 0.2056 -0.1571 0.168 Uiso 1 1 calc R
C15 C 0.64831(13) 0.24409(9) -0.18815(6) 0.1493(13) Uani 1 1 d .
H15A H 0.6793 0.2355 -0.2031 0.179 Uiso 1 1 calc R
C16 C 0.60099(12) 0.27298(8) -0.19335(5) 0.1213(10) Uani 1 1 d .
H16A H 0.6001 0.2855 -0.2111 0.146 Uiso 1 1 calc R
C17 C 0.55416(12) 0.28328(7) -0.17166(4) 0.0997(8) Uani 1 1 d .
C18 C 0.50120(12) 0.31434(7) -0.17102(4) 0.0990(8) Uani 1 1 d .
H18A H 0.4884 0.3306 -0.1863 0.119 Uiso 1 1 calc R
C19 C 0.47214(12) 0.31567(6) -0.14279(4) 0.0909(7) Uani 1 1 d .
H19A H 0.4386 0.3346 -0.1364 0.109 Uiso 1 1 calc R

loop_
_atom_site_aniso_label
_atom_site_aniso_U_11
_atom_site_aniso_U_22
_atom_site_aniso_U_33
_atom_site_aniso_U_23
_atom_site_aniso_U_13
_atom_site_aniso_U_12
Er1 0.08467(5) 0.09327(6) 0.05682(4) -0.00899(4) 0.01640(4) -0.00634(5)
Cl1 0.1046(5) 0.1026(5) 0.0605(3) 0.000 0.0139(4) 0.000
O1 0.0968(9) 0.1293(11) 0.0794(8) 0.0039(8) 0.0175(7) -0.0267(8)
O2 0.270(3) 0.802(9) 0.343(4) 0.206(5) -0.031(4) -0.129(5)
O3 0.084(2) 0.178(3) 0.210(4) 0.053(3) -0.008(2) 0.024(2)
C54 0.218(7) 0.404(8) 0.290(6) -0.244(5) 0.020(5) 0.040(6)
C1 0.084 0.095 0.047 0.003 0.012 -0.014
C3 0.132 0.086 0.054 -0.015 0.011 -0.007
C21 0.1339(16) 0.1484(18) 0.0774(12) 0.0082(13) 0.0417(11) -0.0525(14)
C22 0.218(2) 0.168(2) 0.1210(18) 0.0139(17) 0.0464(17) -0.0771(18)
C23 0.285(3) 0.170(2) 0.158(2) -0.0087(19) 0.072(2) -0.092(2)
C24 0.202(2) 0.1207(16) 0.1192(17) -0.0200(14) 0.0510(16) -0.0854(15)
C31 0.444(5) 0.511(5) 0.202(3) -0.130(4) 0.037(4) 0.078(5)
C32 0.447(4) 0.485(4) 0.212(3) -0.106(3) 0.061(3) 0.059(4)
C33 0.490(4) 0.539(4) 0.193(3) -0.036(3) 0.051(3) -0.014(4)
C34 0.481(5) 0.596(5) 0.216(4) 0.018(5) 0.026(4) -0.047(5)
C51 0.095(3) 0.214(5) 0.243(6) 0.074(5) 0.007(4) -0.080(3)
C52 0.125(4) 0.334(7) 0.177(4) -0.078(4) 0.000 0.000
B2 0.0912(16) 0.1083(18) 0.0820(15) 0.0012(14) -0.0006(13) -0.0242(15)
B4 0.1114(17) 0.1278(19) 0.0501(10) -0.0219(12) 0.0313(11) -0.0152(16)
B5 0.0916(15) 0.129(2) 0.0519(11) 0.0066(13) 0.0054(11) -0.0160(16)
B6 0.0816(14) 0.1216(18) 0.0639(12) 0.0125(13) 0.0221(10) -0.0116(14)
B7 0.0961(16) 0.1097(18) 0.0684(13) 0.0095(13) 0.0067(13) -0.0062(15)
B8 0.129(2) 0.1146(19) 0.0753(15) -0.0049(15) -0.0180(14) -0.0386(16)
B9 0.131(2) 0.0952(16) 0.0676(13) -0.0105(13) -0.0067(14) -0.0325(15)
B10 0.120(2) 0.168(3) 0.0627(14) 0.0111(16) -0.0074(14) -0.0318(19)
B11 0.1024(18) 0.137(2) 0.0720(14) 0.0159(15) 0.0048(14) -0.0169(18)
B12 0.128(2) 0.118(2) 0.0663(13) -0.0016(14) -0.0114(14) -0.0301(17)
Na1 0.220(3) 0.725(9) 0.269(3) 0.000 0.000 -0.069(4)
C11 0.0811(11) 0.0938(13) 0.0631(10) 0.0194(10) 0.0053(9) -0.0043(10)
C12 0.0620(10) 0.1359(16) 0.0818(12) 0.0317(12) 0.0024(10) -0.0219(12)
C13 0.0883(14) 0.150(2) 0.0858(14) 0.0066(14) 0.0216(11) -0.0023(14)
C14 0.1057(16) 0.220(3) 0.0944(16) 0.0111(19) 0.0375(13) 0.0184(19)
C15 0.0930(14) 0.262(3) 0.0932(14) -0.0314(18) 0.0497(11) -0.0141(18)
C16 0.0891(14) 0.188(2) 0.0872(13) 0.0164(16) 0.0348(11) -0.0024(16)
C17 0.0761(12) 0.1446(18) 0.0784(12) 0.0264(12) 0.0236(10) -0.0141(13)
C18 0.1118(15) 0.1229(15) 0.0624(11) 0.0283(11) 0.0088(10) -0.0363(12)
C19 0.1031(14) 0.0915(13) 0.0781(12) 0.0036(11) 0.0102(11) -0.0233(12)

loop_
_atom_type_symbol
_atom_type_description
_atom_type_scat_dispersion_real
_atom_type_scat_dispersion_imag
_atom_type_scat_source
C C 0.0033 0.0016 'International Tables Vol C Tables 4.2.6.8 and 6.1.1.4'
H H 0.0000 0.0000 'International Tables Vol C Tables 4.2.6.8 and 6.1.1.4'
B B 0.0013 0.0007 'International Tables Vol C Tables 4.2.6.8 and 6.1.1.4'
O O 0.0106 0.0060 'International Tables Vol C Tables 4.2.6.8 and 6.1.1.4'
Na Na 0.0362 0.0249 'International Tables Vol C Tables 4.2.6.8 and 6.1.1.4'
Cl Cl 0.1484 0.1585 'International Tables Vol C Tables 4.2.6.8 and 6.1.1.4'
Er Er -0.2586 4.9576 'International Tables Vol C Tables 4.2.6.8 and 6.1.1.4'

loop_
_geom_angle_atom_site_label_1
_geom_angle_atom_site_label_2
_geom_angle_atom_site_label_3
_geom_angle
_geom_angle_site_symmetry_1
_geom_angle_site_symmetry_3
O1 Er1 C18 109.37(5) . 3_554
O1 Er1 B4 89.08(6) . .
C18 Er1 B4 95.41(7) 3_554 .
O1 Er1 C19 128.32(5) . 3_554
C18 Er1 C19 31.49(6) 3_554 3_554
B4 Er1 C19 116.98(7) . 3_554
O1 Er1 Cl1 85.09(2) . .
C18 Er1 Cl1 130.06(4) 3_554 .
B4 Er1 Cl1 133.39(6) . .
C19 Er1 Cl1 102.33(4) 3_554 .
O1 Er1 C1 137.43(3) . .
C18 Er1 C1 111.55(5) 3_554 .
B4 Er1 C1 76.04(6) . .
C19 Er1 C1 93.53(4) 3_554 .
Cl1 Er1 C1 77.618(8) . .
O1 Er1 C17 80.45(6) . 3_554
C18 Er1 C17 31.24(7) 3_554 3_554
B4 Er1 C17 107.00(7) . 3_554
C19 Er1 C17 50.44(7) 3_554 3_554
Cl1 Er1 C17 117.41(4) . 3_554
C1 Er1 C17 141.92(5) . 3_554
O1 Er1 B5 79.27(6) . .
C18 Er1 B5 134.50(7) 3_554 .
B4 Er1 B5 39.18(8) . .
C19 Er1 B5 148.33(8) 3_554 .
Cl1 Er1 B5 94.49(5) . .
C1 Er1 B5 63.94(5) . .
C17 Er1 B5 140.22(6) 3_554 .
O1 Er1 C11 109.21(5) . 3_554
C18 Er1 C11 51.99(6) 3_554 3_554
B4 Er1 C11 146.01(7) . 3_554
C19 Er1 C11 29.76(6) 3_554 3_554
Cl1 Er1 C11 78.07(4) . 3_554
C1 Er1 C11 104.82(4) . 3_554
C17 Er1 C11 51.49(6) 3_554 3_554
B5 Er1 C11 167.91(6) . 3_554
O1 Er1 C12 81.04(5) . 3_554
C18 Er1 C12 50.41(6) 3_554 3_554
B4 Er1 C12 136.75(7) . 3_554
C19 Er1 C12 48.88(6) 3_554 3_554
Cl1 Er1 C12 87.82(4) . 3_554
C1 Er1 C12 135.77(4) . 3_554
C17 Er1 C12 29.93(6) 3_554 3_554
B5 Er1 C12 159.89(7) . 3_554
C11 Er1 C12 30.95(6) 3_554 3_554
O1 Er1 B6 105.70(6) . .
C18 Er1 B6 140.15(7) 3_554 .
B4 Er1 B6 66.62(7) . .
C19 Er1 B6 125.19(7) 3_554 .
Cl1 Er1 B6 70.68(5) . .
C1 Er1 B6 31.81(5) . .
C17 Er1 B6 170.64(7) 3_554 .
B5 Er1 B6 37.73(7) . .
C11 Er1 B6 130.19(6) 3_554 .
C12 Er1 B6 156.47(6) 3_554 .
O1 Er1 C3 120.441(19) . .
C18 Er1 C3 76.21(5) 3_554 .
B4 Er1 C3 32.87(6) . .
C19 Er1 C3 87.82(4) 3_554 .
Cl1 Er1 C3 137.642(7) . .
C1 Er1 C3 60.623(3) . .
C17 Er1 C3 100.85(5) 3_554 .
B5 Er1 C3 62.20(6) . .
C11 Er1 C3 117.42(4) 3_554 .
C12 Er1 C3 126.57(4) 3_554 .
B6 Er1 C3 70.02(5) . .
Er1 Cl1 Er1 106.44(3) . 3_554
C24 O1 C21 110.91(7) . .
C24 O1 Er1 123.22(7) . .
C21 O1 Er1 124.25(6) . .
C34 O2 C31 109.50(9) . .
C34 O2 Na1 132.04(9) . .
C31 O2 Na1 118.17(9) . .
C54 O3 C54 74.2(7) . 4_544
C54 O3 C51 86.3(5) . .
C54 O3 C51 58.5(5) 4_544 .
C54 O3 O3 49.8(4) . 4_544
C54 O3 O3 47.6(5) 4_544 4_544
C51 O3 O3 99.3(3) . 4_544
C54 O3 Na1 111.2(5) . .
C54 O3 Na1 164.5(4) 4_544 .
C51 O3 Na1 134.8(4) . .
O3 O3 Na1 124.2(2) 4_544 .
O3 C54 O3 82.6(6) . 4_544
O3 C54 C51 135.6(8) . 4_544
O3 C54 C51 69.5(5) 4_544 4_544
O3 C54 C54 54.1(6) . 4_544
O3 C54 C54 51.6(5) 4_544 4_544
C51 C54 C54 81.5(6) 4_544 4_544
O3 C54 C51 53.1(4) . .
O3 C54 C51 97.7(6) 4_544 .
C51 C54 C51 96.2(6) 4_544 .
C54 C54 C51 46.2(5) 4_544 .
O3 C54 C52 100.0(6) . .
O3 C54 C52 98.4(5) 4_544 .
C51 C54 C52 53.4(4) 4_544 .
C54 C54 C52 65.8(3) 4_544 .
C51 C54 C52 47.6(3) . .
O3 C54 Na1 48.3(4) . .
O3 C54 Na1 104.8(5) 4_544 .
C51 C54 Na1 170.4(6) 4_544 .
C54 C54 Na1 101.2(5) 4_544 .
C51 C54 Na1 92.1(4) . .
C52 C54 Na1 136.1(4) . .
C11 C1 B6 122.26(12) . .
C11 C1 B2 113.79(12) . .
B6 C1 B2 123.59(13) . .
C11 C1 B7 120.07(11) . .
B6 C1 B7 74.96(13) . .
B2 C1 B7 72.40(13) . .
C11 C1 Er1 116.44(7) . .
B6 C1 Er1 79.20(9) . .
B2 C1 Er1 82.00(10) . .
B7 C1 Er1 123.33(8) . .
B4 C3 B8 113.26(14) . .
B4 C3 B9 66.53(13) . .
B8 C3 B9 61.81(13) . .
B4 C3 B2 120.13(13) . .
B8 C3 B2 66.78(12) . .
B9 C3 B2 124.37(13) . .
B4 C3 Er1 63.60(8) . .
B8 C3 Er1 130.28(10) . .
B9 C3 Er1 128.47(9) . .
B2 C3 Er1 73.55(9) . .
C22 C21 O1 104.02(7) . .
C23 C22 C21 108.80(9) . .
C22 C23 C24 109.03(7) . .
C23 C24 O1 104.93(7) . .
C32 C31 O2 104.56(9) . .
C31 C32 C33 109.03(9) . .
C32 C33 C34 108.68(8) . .
C33 C34 O2 103.96(10) . .
C54 C51 C52 79.3(5) 4_544 .
C54 C51 O3 52.0(4) 4_544 .
C52 C51 O3 104.6(4) . .
C54 C51 C54 52.4(6) 4_544 .
C52 C51 C54 64.6(4) . .
O3 C51 C54 40.6(3) . .
C51 C52 C51 109.2(5) 4_544 .
C51 C52 C54 67.8(4) 4_544 4_544
C51 C52 C54 47.3(4) . 4_544
C51 C52 C54 47.3(4) 4_544 .
C51 C52 C54 67.8(4) . .
C54 C52 C54 48.5(6) 4_544 .
C1 B2 C3 119.19(16) . .
C1 B2 B8 115.15(18) . .
C3 B2 B8 54.40(11) . .
C1 B2 B7 58.70(11) . .
C3 B2 B7 95.60(14) . .
B8 B2 B7 58.55(14) . .
C1 B2 Er1 65.72(9) . .
C3 B2 Er1 72.43(9) . .
B8 B2 Er1 119.41(15) . .
B7 B2 Er1 105.94(13) . .
C3 B4 B10 106.05(18) . .
C3 B4 B9 57.89(12) . .
B10 B4 B9 57.73(16) . .
C3 B4 B5 118.96(16) . .
B10 B4 B5 61.03(15) . .
B9 B4 B5 111.59(19) . .
C3 B4 Er1 83.52(9) . .
B10 B4 Er1 133.35(16) . .
B9 B4 Er1 139.34(15) . .
B5 B4 Er1 74.25(10) . .
B11 B5 B10 61.33(16) . .
B11 B5 B4 104.2(2) . .
B10 B5 B4 57.12(15) . .
B11 B5 B6 62.55(14) . .
B10 B5 B6 115.7(2) . .
B4 B5 B6 112.38(19) . .
B11 B5 Er1 127.54(16) . .
B10 B5 Er1 122.20(17) . .
B4 B5 Er1 66.57(11) . .
B6 B5 Er1 73.65(11) . .
C1 B6 B5 119.80(18) . .
C1 B6 B11 115.28(18) . .
B5 B6 B11 56.31(14) . .
C1 B6 Er1 69.00(9) . .
B5 B6 Er1 68.62(11) . .
B11 B6 Er1 118.04(14) . .
C1 B7 B12 134.83(18) . .
C1 B7 B8 103.60(16) . .
B12 B7 B8 54.08(14) . .
C1 B7 B11 100.18(16) . .
B12 B7 B11 55.83(14) . .
B8 B7 B11 100.57(16) . .
C1 B7 B2 48.90(10) . .
B12 B7 B2 104.81(17) . .
B8 B7 B2 56.38(13) . .
B11 B7 B2 117.93(18) . .
C3 B8 B9 59.38(13) . .
C3 B8 B12 108.03(19) . .
B9 B8 B12 64.25(17) . .
C3 B8 B2 58.82(12) . .
B9 B8 B2 114.8(2) . .
B12 B8 B2 119.7(2) . .
C3 B8 B7 103.33(17) . .
B9 B8 B7 112.5(2) . .
B12 B8 B7 62.31(15) . .
B2 B8 B7 65.06(14) . .
C3 B9 B8 58.81(13) . .
C3 B9 B10 105.81(17) . .
B8 B9 B10 108.3(2) . .
C3 B9 B4 55.58(11) . .
B8 B9 B4 102.49(17) . .
B10 B9 B4 59.72(16) . .
C3 B9 B12 103.31(15) . .
B8 B9 B12 58.60(16) . .
B10 B9 B12 60.28(16) . .
B4 B9 B12 102.71(18) . .
B9 B10 B4 62.55(17) . .
B9 B10 B12 62.92(18) . .
B4 B10 B12 106.6(2) . .
B9 B10 B11 113.1(2) . .
B4 B10 B11 104.72(18) . .
B12 B10 B11 59.74(16) . .
B9 B10 B5 116.4(2) . .
B4 B10 B5 61.85(15) . .
B12 B10 B5 107.66(18) . .
B11 B10 B5 57.29(15) . .
B5 B11 B12 110.4(2) . .
B5 B11 B10 61.39(16) . .
B12 B11 B10 58.91(16) . .
B5 B11 B6 61.14(14) . .
B12 B11 B6 119.5(2) . .
B10 B11 B6 114.5(2) . .
B5 B11 B7 106.39(19) . .
B12 B11 B7 60.63(14) . .
B10 B11 B7 104.65(19) . .
B6 B11 B7 65.58(15) . .
B8 B12 B10 104.3(2) . .
B8 B12 B11 114.6(2) . .
B10 B12 B11 61.34(17) . .
B8 B12 B9 57.16(15) . .
B10 B12 B9 56.80(16) . .
B11 B12 B9 109.3(2) . .
B8 B12 B7 63.62(15) . .
B10 B12 B7 108.61(19) . .
B11 B12 B7 63.54(15) . .
B9 B12 B7 108.12(19) . .
O2 Na1 O2 84.59(15) . 2_545
O2 Na1 O3 167.89(9) . .
O2 Na1 O3 96.01(8) 2_545 .
O2 Na1 O3 96.01(8) . 2_545
O2 Na1 O3 167.89(9) 2_545 2_545
O3 Na1 O3 85.9(2) . 2_545
O2 Na1 C54 91.37(15) . 2_545
O2 Na1 C54 171.13(17) 2_545 2_545
O3 Na1 C54 86.3(2) . 2_545
O3 Na1 C54 20.55(18) 2_545 2_545
O2 Na1 C54 171.12(17) . .
O2 Na1 C54 91.37(15) 2_545 .
O3 Na1 C54 20.55(18) . .
O3 Na1 C54 86.3(2) 2_545 .
C54 Na1 C54 93.7(3) 2_545 .
C19 C11 C12 103.64(16) . .
C19 C11 C1 128.67(16) . .
C12 C11 C1 127.30(15) . .
C19 C11 Er1 70.24(11) . 3_554
C12 C11 Er1 76.96(11) . 3_554
C1 C11 Er1 122.43(10) . 3_554
C13 C12 C17 116.84(19) . .
C13 C12 C11 133.98(19) . .
C17 C12 C11 108.97(18) . .
C13 C12 Er1 126.23(15) . 3_554
C17 C12 Er1 71.34(11) . 3_554
C11 C12 Er1 72.08(10) . 3_554
C14 C13 C12 120.4(2) . .
C13 C14 C15 118.0(3) . .
C16 C15 C14 123.3(2) . .
C15 C16 C17 116.7(2) . .
C16 C17 C12 124.6(2) . .
C16 C17 C18 128.0(2) . .
C12 C17 C18 107.29(17) . .
C16 C17 Er1 121.42(16) . 3_554
C12 C17 Er1 78.73(12) . 3_554
C18 C17 Er1 69.07(12) . 3_554
C19 C18 C17 106.37(17) . .
C19 C18 Er1 76.03(12) . 3_554
C17 C18 Er1 79.68(13) . 3_554
C11 C19 C18 113.52(18) . .
C11 C19 Er1 80.01(12) . 3_554
C18 C19 Er1 72.48(12) . 3_554

loop_
_geom_bond_atom_site_label_1
_geom_bond_atom_site_label_2
_geom_bond_distance
_geom_bond_site_symmetry_2
Er1 O1 2.3828(9) .
Er1 C18 2.561(2) 3_554
Er1 B4 2.594(2) .
Er1 C19 2.606(2) 3_554
Er1 Cl1 2.6362(5) .
Er1 C1 2.66434(14) .
Er1 C17 2.698(2) 3_554
Er1 B5 2.721(2) .
Er1 C11 2.7274(18) 3_554
Er1 C12 2.7925(19) 3_554
Er1 B6 2.803(2) .
Er1 C3 2.87709(12) .
Cl1 Er1 2.6362(5) 3_554
O1 C24 1.4364(12) .
O1 C21 1.4503(12) .
O2 C34 1.4429(16) .
O2 C31 1.4425(17) .
O2 Na1 2.241(3) .
O3 C54 1.199(10) .
O3 C54 1.239(9) 4_544
O3 C51 1.472(6) .
O3 O3 1.609(8) 4_544
O3 Na1 2.547(5) .
C54 O3 1.239(9) 4_544
C54 C51 1.340(10) 4_544
C54 C54 1.471(18) 4_544
C54 C51 1.837(11) .
C54 C52 1.792(9) .
C54 Na1 3.183(9) .
C1 C11 1.4948(18) .
C1 B6 1.504(3) .
C1 B2 1.561(3) .
C1 B7 1.770(3) .
C3 B4 1.572(3) .
C3 B8 1.604(3) .
C3 B9 1.614(2) .
C3 B2 1.688(2) .
C21 C22 1.4298(14) .
C22 C23 1.4283(12) .
C23 C24 1.4292(14) .
C31 C32 1.4280(13) .
C32 C33 1.4287(14) .
C33 C34 1.4315(15) .
C51 C54 1.340(10) 4_544
C51 C52 1.465(7) .
C52 C51 1.465(7) 4_544
C52 C54 1.792(9) 4_544
B2 B8 1.813(4) .
B2 B7 1.974(4) .
B4 B10 1.701(4) .
B4 B9 1.748(4) .
B4 B5 1.786(4) .
B5 B11 1.698(4) .
B5 B10 1.772(4) .
B5 B6 1.788(3) .
B6 B11 1.811(4) .
B7 B12 1.836(3) .
B7 B8 1.858(4) .
B7 B11 1.886(4) .
B8 B9 1.653(4) .
B8 B12 1.679(4) .
B9 B10 1.665(4) .
B9 B12 1.772(4) .
B10 B12 1.728(4) .
B10 B11 1.771(4) .
B11 B12 1.743(4) .
Na1 O2 2.241(3) 2_545
Na1 O3 2.547(5) 2_545
Na1 C54 3.183(9) 2_545
C11 C19 1.374(3) .
C11 C12 1.474(3) .
C11 Er1 2.7274(18) 3_554
C12 C13 1.396(3) .
C12 C17 1.421(3) .
C12 Er1 2.7925(19) 3_554
C13 C14 1.354(3) .
C14 C15 1.452(4) .
C15 C16 1.323(4) .
C16 C17 1.345(3) .
C17 C18 1.422(3) .
C17 Er1 2.698(2) 3_554
C18 C19 1.403(3) .
C18 Er1 2.561(2) 3_554
C19 Er1 2.606(2) 3_554
